data_7037959
loop_
_publ_author_name
'Sietzen, M.'
'Federmann, P.'
'Sonnenschein, C.'
'Wadepohl, H.'
'Ballmann, J.'

_publ_section_title
;
 Cyclometalated titanium and zirconium complexes stabilised by a new
 silylmethylene-linked tetradentate triamidophosphine.
;
_journal_issue 7
_journal_name_full 'Dalton transactions (Cambridge, England : 2003)'
_journal_page_first 3013
_journal_page_last 3023
_journal_paper_doi 10.1039/c5dt04561d
_journal_volume 45
_journal_year 2016
_chemical_formula_moiety 'C27 H39 Cl N3 P Si3 Zr'
_chemical_formula_sum 'C27 H39 Cl N3 P Si3 Zr'
_chemical_formula_weight 647.52
_chemical_properties_physical 'air-sensitive, moisture-sensitive'
_space_group_crystal_system monoclinic
_space_group_IT_number 14
_space_group_name_Hall '-P 2ybc'
_space_group_name_H-M_alt 'P 1 21/c 1'
_symmetry_cell_setting monoclinic
_symmetry_Int_Tables_number 14
_symmetry_space_group_name_Hall '-P 2ybc'
_symmetry_space_group_name_H-M 'P 1 21/c 1'
_atom_sites_solution_hydrogens geom
_atom_sites_solution_primary iterative
_atom_sites_solution_secondary difmap
_audit_block_code ba_jb3
_audit_creation_date
;
'Mon Sep 07 18:45:19 2015'
;
_audit_creation_method
;
Olex2 1.2
(compiled 2015.01.26 svn.r3151 for OlexSys, GUI svn.r4998)
;
_audit_update_record
;
2015-12-14 deposited with the CCDC.
2015-12-28 downloaded from the CCDC.
;
_cell_angle_alpha 90
_cell_angle_beta 101.8664(7)
_cell_angle_gamma 90
_cell_formula_units_Z 4
_cell_length_a 8.92072(7)
_cell_length_b 17.53308(17)
_cell_length_c 21.06985(16)
_cell_measurement_reflns_used 27497
_cell_measurement_temperature 110(1)
_cell_measurement_theta_max 72.0060
_cell_measurement_theta_min 4.2740
_cell_volume 3225.06(5)
_computing_cell_refinement
;
CrysAlisPro, Agilent Technologies,
Version 1.171.37.35h (release 09-02-2015 CrysAlis171 .NET)
(compiled Feb  9 2015,16:26:32)
;
_computing_data_collection
;
CrysAlisPro, Agilent Technologies,
Version 1.171.37.35h (release 09-02-2015 CrysAlis171 .NET)
(compiled Feb  9 2015,16:26:32)
;
_computing_data_reduction
;
CrysAlisPro, Agilent Technologies,
Version 1.171.37.35h (release 09-02-2015 CrysAlis171 .NET)
(compiled Feb  9 2015,16:26:32)
;
_computing_molecular_graphics 'Olex2 (Dolomanov et al., 2009)'
_computing_publication_material 'encif (Wadepohl, 2009-14); encifer 1.5 (CCDC, 2014)'
_computing_structure_refinement 'ShelXL (Sheldrick, 2008)'
_computing_structure_solution 'SUPERFLIP (Palatinus, 2007-2009)'
_diffrn_ambient_environment 'perfluoro polyether oil / N~2~'
_diffrn_ambient_temperature 110(1)
_diffrn_detector 'CCD plate'
_diffrn_detector_area_resol_mean 7.9621
_diffrn_detector_type Eos
_diffrn_measured_fraction_theta_full 1.000
_diffrn_measured_fraction_theta_max 0.994
_diffrn_measurement_details
;
  1 omega  -65.00   21.00   1.0000    3.0000
omega____ theta____ kappa____ phi______ frames
    -        0.0000  -57.0000  -60.0000 86

  2 omega  -22.00   35.00   1.0000    3.0000
omega____ theta____ kappa____ phi______ frames
    -       10.0000   80.0000  108.0000 57

  3 omega  -46.00    3.00   1.0000   10.0000
omega____ theta____ kappa____ phi______ frames
    -      -26.0000  -76.0000 -115.0000 49

  4 omega   10.00   43.00   1.0000   10.0000
omega____ theta____ kappa____ phi______ frames
    -       42.0000   80.0000   77.0000 33

  5 omega  -78.00  -12.00   1.0000   10.0000
omega____ theta____ kappa____ phi______ frames
    -      -42.5000  -77.0000   90.0000 66

  6 omega  -26.00   30.00   1.0000   10.0000
omega____ theta____ kappa____ phi______ frames
    -      -42.5000   38.0000  -90.0000 56

  7 omega  -95.00  -12.00   1.0000   10.0000
omega____ theta____ kappa____ phi______ frames
    -      -42.5000  -77.0000 -150.0000 83

  8 omega  -63.00   26.00   1.0000   10.0000
omega____ theta____ kappa____ phi______ frames
    -      -42.5000   57.0000   30.0000 89

  9 omega   14.00   39.00   1.0000   10.0000
omega____ theta____ kappa____ phi______ frames
    -       46.0000   80.0000   -1.0000 25

 10 omega   14.00   39.00   1.0000   10.0000
omega____ theta____ kappa____ phi______ frames
    -       46.0000   80.0000  -51.0000 25

 11 omega   19.00   44.00   1.0000   10.0000
omega____ theta____ kappa____ phi______ frames
    -       50.0000   79.0000  -87.0000 25

 12 omega   18.00   43.00   1.0000   10.0000
omega____ theta____ kappa____ phi______ frames
    -       50.0000   80.0000   94.0000 25

 13 omega   18.00   43.00   1.0000   10.0000
omega____ theta____ kappa____ phi______ frames
    -       50.0000   80.0000 -138.0000 25

 14 omega   19.00   44.00   1.0000   10.0000
omega____ theta____ kappa____ phi______ frames
    -       50.0000   78.0000  172.0000 25

 15 omega   24.00   52.00   1.0000   10.0000
omega____ theta____ kappa____ phi______ frames
    -       54.0000   77.0000   32.0000 28

 16 omega   60.00  116.00   1.0000   10.0000
omega____ theta____ kappa____ phi______ frames
    -       54.0000   76.0000  137.0000 56

 17 omega   26.00   55.00   1.0000   10.0000
omega____ theta____ kappa____ phi______ frames
    -       54.0000   76.0000  137.0000 29

 18 omega   23.00   48.00   1.0000   10.0000
omega____ theta____ kappa____ phi______ frames
    -       54.0000   78.0000 -172.0000 25

 19 omega   81.00  118.00   1.0000   10.0000
omega____ theta____ kappa____ phi______ frames
    -       54.0000   77.0000   32.0000 37

 20 omega  -13.00   80.00   1.0000   10.0000
omega____ theta____ kappa____ phi______ frames
    -       55.4296  -80.0000   99.0000 93

 21 omega   28.00   64.00   1.0000   10.0000
omega____ theta____ kappa____ phi______ frames
    -       58.0000   77.0000   -0.0000 36

 22 omega   98.00  123.00   1.0000   10.0000
omega____ theta____ kappa____ phi______ frames
    -       58.0000   76.0000  -35.0000 25

 23 omega   29.00   55.00   1.0000   10.0000
omega____ theta____ kappa____ phi______ frames
    -       58.0000   76.0000  -35.0000 26

 24 omega   67.00  126.00   1.0000   10.0000
omega____ theta____ kappa____ phi______ frames
    -       58.0000   77.0000   -0.0000 59

 25 omega   29.00  128.00   1.0000   10.0000
omega____ theta____ kappa____ phi______ frames
    -       58.0000   75.0000   99.0000 99

 26 omega   29.00  123.00   1.0000   10.0000
omega____ theta____ kappa____ phi______ frames
    -       58.0000   76.0000 -155.0000 94

 27 omega   28.00  123.00   1.0000   10.0000
omega____ theta____ kappa____ phi______ frames
    -       58.0000   77.0000 -118.0000 95

 28 omega   29.00  125.00   1.0000   10.0000
omega____ theta____ kappa____ phi______ frames
    -       58.0000   76.0000  -59.0000 96

 29 omega  103.00  128.00   1.0000   10.0000
omega____ theta____ kappa____ phi______ frames
    -       58.0000   75.0000   50.0000 25

 30 omega   30.00   74.00   1.0000   10.0000
omega____ theta____ kappa____ phi______ frames
    -       58.0000   75.0000   50.0000 44

 31 omega    7.00   80.00   1.0000   10.0000
omega____ theta____ kappa____ phi______ frames
    -       74.0000  -80.0000   30.0000 73

 32 omega    7.00   81.00   1.0000   10.0000
omega____ theta____ kappa____ phi______ frames
    -       78.0000  -80.0000  161.0000 74

 33 omega   12.00   97.00   1.0000   10.0000
omega____ theta____ kappa____ phi______ frames
    -       82.0000  -79.0000  -81.0000 85

 34 omega   53.00  106.00   1.0000   20.0000
omega____ theta____ kappa____ phi______ frames
    -      110.8592  -80.0000  141.0000 53

 35 omega  149.00  178.00   1.0000   20.0000
omega____ theta____ kappa____ phi______ frames
    -      110.8592   77.0000  -30.0000 29

 36 omega   40.00  111.00   1.0000   20.0000
omega____ theta____ kappa____ phi______ frames
    -      110.8592  -80.0000  -12.0000 71

 37 omega   75.00  142.00   1.0000   20.0000
omega____ theta____ kappa____ phi______ frames
    -      110.8592  -80.0000  -99.0000 67

 38 omega   85.00  110.00   1.0000   20.0000
omega____ theta____ kappa____ phi______ frames
    -      110.8592   38.0000  150.0000 25

 39 omega   88.00  114.00   1.0000   20.0000
omega____ theta____ kappa____ phi______ frames
    -      110.8592   64.0000  -60.0000 26

 40 omega   43.00   70.00   1.0000   20.0000
omega____ theta____ kappa____ phi______ frames
    -      110.8592  -80.0000  -99.0000 27

 41 omega  116.00  176.00   1.0000   20.0000
omega____ theta____ kappa____ phi______ frames
    -      110.8592   77.0000   90.0000 60

 42 omega   81.00  110.00   1.0000   20.0000
omega____ theta____ kappa____ phi______ frames
    -      110.8592   77.0000   90.0000 29

 43 omega   85.00  111.00   1.0000   20.0000
omega____ theta____ kappa____ phi______ frames
    -      110.8592   38.0000   30.0000 26

 44 omega   81.00  176.00   1.0000   20.0000
omega____ theta____ kappa____ phi______ frames
    -      110.8592   77.0000 -180.0000 95

 45 omega   88.00  160.00   1.0000   20.0000
omega____ theta____ kappa____ phi______ frames
    -      110.8592   64.0000  -30.0000 72

 46 omega  111.00  178.00   1.0000   20.0000
omega____ theta____ kappa____ phi______ frames
    -      110.8592   77.0000  -90.0000 67

 47 omega   81.00  107.00   1.0000   20.0000
omega____ theta____ kappa____ phi______ frames
    -      110.8592   77.0000  -90.0000 26

 48 omega   88.00  118.00   1.0000   20.0000
omega____ theta____ kappa____ phi______ frames
    -      110.8592   64.0000 -120.0000 30

 49 omega  136.00  177.00   1.0000   20.0000
omega____ theta____ kappa____ phi______ frames
    -      110.8592   77.0000   30.0000 41

 50 omega   81.00  107.00   1.0000   20.0000
omega____ theta____ kappa____ phi______ frames
    -      110.8592   77.0000   30.0000 26

 51 omega  143.00  173.00   1.0000   20.0000
omega____ theta____ kappa____ phi______ frames
    -      110.8592   77.0000  -60.0000 30

 52 omega   81.00  139.00   1.0000   20.0000
omega____ theta____ kappa____ phi______ frames
    -      110.8592   77.0000  -60.0000 58

 53 omega  125.00  165.00   1.0000   20.0000
omega____ theta____ kappa____ phi______ frames
    -      110.8592   77.0000  120.0000 40

 54 omega   81.00  107.00   1.0000   20.0000
omega____ theta____ kappa____ phi______ frames
    -      110.8592   77.0000  120.0000 26

 55 omega  117.00  168.00   1.0000   20.0000
omega____ theta____ kappa____ phi______ frames
    -      110.8592   77.0000 -150.0000 51

 56 omega   81.00  107.00   1.0000   20.0000
omega____ theta____ kappa____ phi______ frames
    -      110.8592   77.0000 -150.0000 26

 57 omega   85.00  111.00   1.0000   20.0000
omega____ theta____ kappa____ phi______ frames
    -      110.8592   38.0000 -120.0000 26

 58 omega   81.00  107.00   1.0000   20.0000
omega____ theta____ kappa____ phi______ frames
    -      110.8592   77.0000  -30.0000 26

 59 omega   96.00  156.00   1.0000   20.0000
omega____ theta____ kappa____ phi______ frames
    -      110.8592   50.0000  150.0000 60

 60 omega   85.00  111.00   1.0000   20.0000
omega____ theta____ kappa____ phi______ frames
    -      110.8592   38.0000 -150.0000 26

 61 omega   82.00  168.00   1.0000   20.0000
omega____ theta____ kappa____ phi______ frames
    -      110.8592   77.0000   60.0000 86

 62 omega   85.00  154.00   1.0000   20.0000
omega____ theta____ kappa____ phi______ frames
    -      110.8592   38.0000   60.0000 69

 63 omega   92.00  119.00   1.0000   20.0000
omega____ theta____ kappa____ phi______ frames
    -      110.8592   50.0000  -60.0000 27

 64 omega   90.00  115.00   1.0000   20.0000
omega____ theta____ kappa____ phi______ frames
    -      110.8592   50.0000   30.0000 25

 65 omega  111.00  178.00   1.0000   20.0000
omega____ theta____ kappa____ phi______ frames
    -      110.8592   77.0000    0.0000 67

 66 omega   81.00  107.00   1.0000   20.0000
omega____ theta____ kappa____ phi______ frames
    -      110.8592   77.0000    0.0000 26

 67 omega   91.00  138.00   1.0000   20.0000
omega____ theta____ kappa____ phi______ frames
    -      110.8592   50.0000 -180.0000 47

 68 omega   85.00  112.00   1.0000   20.0000
omega____ theta____ kappa____ phi______ frames
    -      110.8592   38.0000  -60.0000 27

 69 omega   91.00  116.00   1.0000   20.0000
omega____ theta____ kappa____ phi______ frames
    -      110.8592   50.0000 -120.0000 25

 70 omega   85.00  118.00   1.0000   20.0000
omega____ theta____ kappa____ phi______ frames
    -      110.8592   38.0000 -180.0000 33

 71 omega  138.00  165.00   1.0000   20.0000
omega____ theta____ kappa____ phi______ frames
    -      110.8592   77.0000  150.0000 27

 72 omega   68.00  141.00   1.0000   20.0000
omega____ theta____ kappa____ phi______ frames
    -      110.8592  -80.0000 -174.0000 73

 73 omega   85.00  133.00   1.0000   20.0000
omega____ theta____ kappa____ phi______ frames
    -      110.8592   38.0000   90.0000 48

 74 omega   85.00  118.00   1.0000   20.0000
omega____ theta____ kappa____ phi______ frames
    -      110.8592   38.0000  120.0000 33

 75 omega   81.00  108.00   1.0000   20.0000
omega____ theta____ kappa____ phi______ frames
    -      110.8592   77.0000  150.0000 27

 76 omega   81.00  178.00   1.0000   20.0000
omega____ theta____ kappa____ phi______ frames
    -      110.8592   77.0000 -120.0000 97

 77 omega   48.00  107.00   1.0000   20.0000
omega____ theta____ kappa____ phi______ frames
    -      110.8592  -80.0000   65.0000 59

 78 omega  -69.00   21.00   1.0000    3.0000
omega____ theta____ kappa____ phi______ frames
    -        0.0000  -57.0000 -180.0000 90

 79 omega  -26.00   72.00   1.0000    3.0000
omega____ theta____ kappa____ phi______ frames
    -        0.0000   38.0000    0.0000 98

 80 omega   18.00   46.00   1.0000   10.0000
omega____ theta____ kappa____ phi______ frames
    -       50.0000   80.0000  152.0000 28

 81 omega   18.00   46.00   1.0000   10.0000
omega____ theta____ kappa____ phi______ frames
    -       50.0000   80.0000 -138.0000 28

 82 omega   18.00   46.00   1.0000   10.0000
omega____ theta____ kappa____ phi______ frames
    -       50.0000   80.0000  -38.0000 28

 83 omega   19.00   47.00   1.0000   10.0000
omega____ theta____ kappa____ phi______ frames
    -       50.0000   79.0000  -87.0000 28

 84 omega   24.00  124.00   1.0000   10.0000
omega____ theta____ kappa____ phi______ frames
    -       54.0000   77.0000   96.0000 100

 85 omega   25.00   64.00   1.0000   10.0000
omega____ theta____ kappa____ phi______ frames
    -       54.0000   76.0000  137.0000 39

 86 omega   25.00  124.00   1.0000   10.0000
omega____ theta____ kappa____ phi______ frames
    -       54.0000   76.0000 -148.0000 99

 87 omega   23.00   49.00   1.0000   10.0000
omega____ theta____ kappa____ phi______ frames
    -       54.0000   78.0000 -172.0000 26

 88 omega   11.00  128.00   1.0000   10.0000
omega____ theta____ kappa____ phi______ frames
    -       55.4296   19.0000  -30.0000 117

 89 omega   30.00  128.00   1.0000   10.0000
omega____ theta____ kappa____ phi______ frames
    -       55.4296   38.0000 -150.0000 98

 90 omega   29.00  128.00   1.0000   10.0000
omega____ theta____ kappa____ phi______ frames
    -       58.0000   76.0000  -59.0000 99

 91 omega   29.00  128.00   1.0000   10.0000
omega____ theta____ kappa____ phi______ frames
    -       58.0000   75.0000   50.0000 99

 92 omega   28.00  128.00   1.0000   10.0000
omega____ theta____ kappa____ phi______ frames
    -       58.0000   77.0000   -0.0000 100

 93 omega   -5.00   98.00   1.0000   10.0000
omega____ theta____ kappa____ phi______ frames
    -       66.0000  -80.0000 -135.0000 103

 94 omega   -5.00   97.00   1.0000   10.0000
omega____ theta____ kappa____ phi______ frames
    -       66.0000  -79.0000 -107.0000 102

 95 omega    7.00  109.00   1.0000   10.0000
omega____ theta____ kappa____ phi______ frames
    -       78.0000  -79.0000  -22.0000 102

 96 omega    7.00  110.00   1.0000   10.0000
omega____ theta____ kappa____ phi______ frames
    -       78.0000  -80.0000  161.0000 103

 97 omega   11.00  113.00   1.0000   10.0000
omega____ theta____ kappa____ phi______ frames
    -       82.0000  -79.0000   75.0000 102

;
_diffrn_measurement_device 'four-circle diffractometer'
_diffrn_measurement_device_type 'Agilent SuperNova, Dual, Cu at zero, Eos'
_diffrn_measurement_method '\w scans'
_diffrn_measurement_specimen_support 'polyimid foil'
_diffrn_orient_matrix_UB_11 -0.1714626000
_diffrn_orient_matrix_UB_12 -0.0195914000
_diffrn_orient_matrix_UB_13 -0.0092079000
_diffrn_orient_matrix_UB_21 -0.0259396000
_diffrn_orient_matrix_UB_22 0.0274794000
_diffrn_orient_matrix_UB_23 -0.0708548000
_diffrn_orient_matrix_UB_31 0.0326425000
_diffrn_orient_matrix_UB_32 -0.0811385000
_diffrn_orient_matrix_UB_33 -0.0217944000
_diffrn_radiation_monochromator mirror
_diffrn_radiation_probe x-ray
_diffrn_radiation_type 'Cu K\a'
_diffrn_radiation_wavelength 1.54184
_diffrn_reflns_av_R_equivalents 0.0531
_diffrn_reflns_av_unetI/netI 0.0212
_diffrn_reflns_laue_measured_fraction_full 1.000
_diffrn_reflns_laue_measured_fraction_max 0.994
_diffrn_reflns_limit_h_max 10
_diffrn_reflns_limit_h_min -11
_diffrn_reflns_limit_k_max 20
_diffrn_reflns_limit_k_min -21
_diffrn_reflns_limit_l_max 26
_diffrn_reflns_limit_l_min -25
_diffrn_reflns_number 73372
_diffrn_reflns_point_group_measured_fraction_full 1.000
_diffrn_reflns_point_group_measured_fraction_max 0.994
_diffrn_reflns_theta_full 67.684
_diffrn_reflns_theta_max 72.200
_diffrn_reflns_theta_min 4.288
_diffrn_source 'microfocus X-Ray tube'
_diffrn_source_type 'Agilent SuperNova (Cu) X-ray Source'
_exptl_absorpt_coefficient_mu 5.247
_exptl_absorpt_correction_T_max 0.758
_exptl_absorpt_correction_T_min 0.686
_exptl_absorpt_correction_type gaussian
_exptl_absorpt_process_details
;
CrysAlisPro, Agilent Technologies,
Version 1.171.37.35h (release 09-02-2015 CrysAlis171 .NET)
(compiled Feb  9 2015,16:26:32)
Numerical absorption correction based on gaussian integration over
            a multifaceted crystal model
Empirical absorption correction using spherical harmonics,
 implemented in SCALE3 ABSPACK scaling algorithm.
;
_exptl_crystal_colour colourless
_exptl_crystal_density_diffrn 1.334
_exptl_crystal_description irregular
_exptl_crystal_F_000 1344
_exptl_crystal_size_max 0.100
_exptl_crystal_size_mid 0.092
_exptl_crystal_size_min 0.071
_refine_diff_density_max 2.481
_refine_diff_density_min -0.700
_refine_diff_density_rms 0.088
_refine_ls_extinction_method none
_refine_ls_goodness_of_fit_ref 1.140
_refine_ls_hydrogen_treatment constr
_refine_ls_matrix_type full
_refine_ls_number_parameters 331
_refine_ls_number_reflns 6318
_refine_ls_number_restraints 0
_refine_ls_restrained_S_all 1.140
_refine_ls_R_factor_all 0.0528
_refine_ls_R_factor_gt 0.0489
_refine_ls_shift/su_max 0.001
_refine_ls_shift/su_mean 0.000
_refine_ls_structure_factor_coef Fsqd
_refine_ls_weighting_details 'w=1/[\s^2^(Fo^2^)+(0.0387P)^2^+10.4382P] where P=(Fo^2^+2Fc^2^)/3'
_refine_ls_weighting_scheme calc
_refine_ls_wR_factor_gt 0.1120
_refine_ls_wR_factor_ref 0.1141
_reflns_Friedel_coverage 0.000
_reflns_number_gt 5848
_reflns_number_total 6318
_reflns_threshold_expression 'I > 2\s(I)'
_cod_data_source_file c5dt04561d2.cif
_cod_data_source_block ba_jb3
_cod_depositor_comments 'Adding full bibliography for 7037956--7037963.cif.'
_cod_original_sg_symbol_H-M 'P 21/c'
_cod_database_code 7037959
_audit_block_refno 1536
_audit_block_usercomment 'jb053_Zr, irregular, colourless'
_chemical_oxdiff_formula 'C27 H39 Cl1 N3 P1 Si3 Zr1'
_chemical_oxdiff_usercomment 'jb053_Zr, irregular, colourless'
_shelx_space_group_comment
;
The symmetry employed for this shelxl refinement is uniquely defined
by the following loop, which should always be used as a source of
symmetry information in preference to the above space-group names.
They are only intended as comments.
;
_shelx_estimated_absorpt_t_max 0.622
_shelx_estimated_absorpt_t_min 0.622
_reflns_odcompleteness_completeness 99.95
_reflns_odcompleteness_iscentric 1
_reflns_odcompleteness_theta 66.97
_shelxl_version_number 2014/7
_olex2_refinement_description
;
1. Fixed Uiso
 At 1.2 times of:
  All C(H) groups, All C(H,H) groups
 At 1.5 times of:
  All C(H,H,H) groups
2.a Secondary CH2 refined with riding coordinates:
 C1(H1A,H1B), C2(H2A,H2B), C3(H3A,H3B)
2.b Aromatic/amide H refined with riding coordinates:
 C7(H7), C8(H8), C9(H9), C10(H10), C11(H11), C15(H15), C16(H16), C17(H17),
 C18(H18), C19(H19), C23(H23), C24(H24), C25(H25), C26(H26), C27(H27)
2.c Idealised Me refined as rotating group:
 C4(H4A,H4B,H4C), C5(H5A,H5B,H5C), C12(H12A,H12B,H12C), C13(H13A,H13B,H13C),
 C20(H20A,H20B,H20C), C21(H21A,H21B,H21C)
;
_olex2_submission_special_instructions 'No special instructions were received'
_cell_oxdiff_length_a 8.92031(15)
_cell_oxdiff_length_b 17.5309(3)
_cell_oxdiff_length_c 21.0717(3)
_cell_oxdiff_angle_alpha 90.0170(13)
_cell_oxdiff_angle_beta 101.8433(13)
_cell_oxdiff_angle_gamma 89.9886(14)
_cell_oxdiff_volume 3225.06(9)
_cell_oxdiff_measurement_reflns_used 27497

loop_
_symmetry_equiv_pos_as_xyz
'x, y, z'
'-x, y+1/2, -z+1/2'
'-x, -y, -z'
'x, -y-1/2, z-1/2'

loop_
_atom_site_label
_atom_site_type_symbol
_atom_site_fract_x
_atom_site_fract_y
_atom_site_fract_z
_atom_site_U_iso_or_equiv
_atom_site_adp_type
_atom_site_occupancy
_atom_site_site_symmetry_order
_atom_site_calc_flag
_atom_site_refinement_flags_posn
Zr Zr 0.35077(3) 0.22955(2) 0.70589(2) 0.01758(10) Uani 1 1 d .
Cl Cl 0.62503(10) 0.23269(6) 0.70902(5) 0.0304(2) Uani 1 1 d .
P1 P 0.04600(10) 0.22998(5) 0.70557(4) 0.01865(18) Uani 1 1 d .
Si1 Si 0.19073(11) 0.23206(6) 0.84555(4) 0.0192(2) Uani 1 1 d .
Si2 Si 0.09096(11) 0.37160(6) 0.63518(5) 0.0229(2) Uani 1 1 d .
Si3 Si 0.09081(11) 0.08646(6) 0.63646(5) 0.0226(2) Uani 1 1 d .
N1 N 0.3420(3) 0.23535(17) 0.80476(14) 0.0199(6) Uani 1 1 d .
N2 N 0.2680(3) 0.32592(17) 0.65075(14) 0.0207(6) Uani 1 1 d .
N3 N 0.2722(3) 0.12635(18) 0.66062(14) 0.0210(6) Uani 1 1 d .
C1 C 0.0153(4) 0.2604(2) 0.78422(17) 0.0220(7) Uani 1 1 d .
H1A H -0.0767 0.2353 0.7940 0.026 Uiso 1 1 calc R
H1B H 0.0005 0.3163 0.7848 0.026 Uiso 1 1 calc R
C2 C -0.0517(4) 0.2952(2) 0.64332(18) 0.0243(8) Uani 1 1 d .
H2A H -0.1427 0.3177 0.6563 0.029 Uiso 1 1 calc R
H2B H -0.0854 0.2680 0.6016 0.029 Uiso 1 1 calc R
C3 C -0.0294(4) 0.1342(2) 0.68858(17) 0.0222(7) Uani 1 1 d .
H3A H -0.1378 0.1363 0.6655 0.027 Uiso 1 1 calc R
H3B H -0.0234 0.1055 0.7295 0.027 Uiso 1 1 calc R
C4 C 0.2218(5) 0.2991(2) 0.91513(19) 0.0304(9) Uani 1 1 d .
H4A H 0.3155 0.2850 0.9461 0.046 Uiso 1 1 calc GR
H4B H 0.1344 0.2967 0.9366 0.046 Uiso 1 1 calc GR
H4C H 0.2321 0.3511 0.8995 0.046 Uiso 1 1 calc GR
C5 C 0.1675(4) 0.1340(2) 0.87668(18) 0.0260(8) Uani 1 1 d .
H5A H 0.1617 0.0971 0.8413 0.039 Uiso 1 1 calc GR
H5B H 0.0732 0.1316 0.8936 0.039 Uiso 1 1 calc GR
H5C H 0.2554 0.1218 0.9114 0.039 Uiso 1 1 calc GR
C6 C 0.4917(4) 0.2289(2) 0.84611(17) 0.0210(7) Uani 1 1 d .
C7 C 0.5613(4) 0.1577(2) 0.85994(19) 0.0272(8) Uani 1 1 d .
H7 H 0.5085 0.1129 0.8427 0.033 Uiso 1 1 calc R
C8 C 0.7071(5) 0.1519(3) 0.8987(2) 0.0363(10) Uani 1 1 d .
H8 H 0.7538 0.1033 0.9075 0.044 Uiso 1 1 calc R
C9 C 0.7846(5) 0.2171(3) 0.9247(2) 0.0367(10) Uani 1 1 d .
H9 H 0.8838 0.2130 0.9515 0.044 Uiso 1 1 calc R
C10 C 0.7172(5) 0.2879(3) 0.9115(2) 0.0348(10) Uani 1 1 d .
H10 H 0.7704 0.3325 0.9290 0.042 Uiso 1 1 calc R
C11 C 0.5709(4) 0.2937(2) 0.87250(19) 0.0275(8) Uani 1 1 d .
H11 H 0.5249 0.3425 0.8639 0.033 Uiso 1 1 calc R
C12 C 0.0839(5) 0.4502(2) 0.6942(2) 0.0346(9) Uani 1 1 d .
H12A H 0.1070 0.4297 0.7384 0.052 Uiso 1 1 calc GR
H12B H -0.0186 0.4729 0.6855 0.052 Uiso 1 1 calc GR
H12C H 0.1597 0.4892 0.6897 0.052 Uiso 1 1 calc GR
C13 C 0.0499(5) 0.4132(3) 0.5522(2) 0.0344(10) Uani 1 1 d .
H13A H 0.1206 0.4555 0.5502 0.052 Uiso 1 1 calc GR
H13B H -0.0557 0.4321 0.5420 0.052 Uiso 1 1 calc GR
H13C H 0.0632 0.3739 0.5207 0.052 Uiso 1 1 calc GR
C14 C 0.3870(4) 0.3652(2) 0.62703(19) 0.0251(8) Uani 1 1 d .
C15 C 0.4168(5) 0.3505(3) 0.5668(2) 0.0436(12) Uani 1 1 d .
H15 H 0.3589 0.3136 0.5391 0.052 Uiso 1 1 calc R
C16 C 0.5388(6) 0.3925(4) 0.5464(3) 0.0607(17) Uani 1 1 d .
H16 H 0.5610 0.3840 0.5048 0.073 Uiso 1 1 calc R
C17 C 0.6212(7) 0.4445(3) 0.5877(3) 0.0608(16) Uani 1 1 d .
H17 H 0.6988 0.4731 0.5736 0.073 Uiso 1 1 calc R
C18 C 0.5959(6) 0.4565(3) 0.6481(3) 0.0583(16) Uani 1 1 d .
H18 H 0.6588 0.4907 0.6769 0.070 Uiso 1 1 calc R
C19 C 0.4776(5) 0.4184(3) 0.6671(3) 0.0459(12) Uani 1 1 d .
H19 H 0.4568 0.4286 0.7088 0.055 Uiso 1 1 calc R
C20 C 0.0121(5) 0.1052(3) 0.54843(18) 0.0354(10) Uani 1 1 d .
H20A H 0.0118 0.1603 0.5403 0.053 Uiso 1 1 calc GR
H20B H -0.0928 0.0856 0.5366 0.053 Uiso 1 1 calc GR
H20C H 0.0762 0.0797 0.5223 0.053 Uiso 1 1 calc GR
C21 C 0.0962(5) -0.0183(2) 0.6492(2) 0.0339(9) Uani 1 1 d .
H21A H 0.1555 -0.0422 0.6203 0.051 Uiso 1 1 calc GR
H21B H -0.0085 -0.0385 0.6398 0.051 Uiso 1 1 calc GR
H21C H 0.1443 -0.0296 0.6944 0.051 Uiso 1 1 calc GR
C22 C 0.3920(4) 0.0902(2) 0.63542(17) 0.0218(7) Uani 1 1 d .
C23 C 0.4234(5) 0.1119(2) 0.57582(18) 0.0282(8) Uani 1 1 d .
H23 H 0.3622 0.1499 0.5507 0.034 Uiso 1 1 calc R
C24 C 0.5427(5) 0.0788(3) 0.5527(2) 0.0367(10) Uani 1 1 d .
H24 H 0.5629 0.0944 0.5121 0.044 Uiso 1 1 calc R
C25 C 0.6318(5) 0.0236(3) 0.5883(2) 0.0371(10) Uani 1 1 d .
H25 H 0.7136 0.0012 0.5723 0.045 Uiso 1 1 calc R
C26 C 0.6032(5) 0.0008(3) 0.6468(2) 0.0372(10) Uani 1 1 d .
H26 H 0.6647 -0.0376 0.6712 0.045 Uiso 1 1 calc R
C27 C 0.4836(5) 0.0340(2) 0.6706(2) 0.0327(9) Uani 1 1 d .
H27 H 0.4644 0.0180 0.7112 0.039 Uiso 1 1 calc R

loop_
_atom_site_aniso_label
_atom_site_aniso_U_11
_atom_site_aniso_U_22
_atom_site_aniso_U_33
_atom_site_aniso_U_23
_atom_site_aniso_U_13
_atom_site_aniso_U_12
Zr 0.01344(15) 0.02306(17) 0.01593(15) 0.00112(11) 0.00226(10) -0.00011(11)
Cl 0.0147(4) 0.0470(6) 0.0299(5) 0.0034(4) 0.0057(3) -0.0015(4)
P1 0.0135(4) 0.0246(5) 0.0177(4) 0.0024(3) 0.0030(3) -0.0004(3)
Si1 0.0177(4) 0.0230(5) 0.0168(4) -0.0008(4) 0.0032(3) 0.0006(4)
Si2 0.0206(5) 0.0248(5) 0.0225(5) 0.0044(4) 0.0026(4) -0.0008(4)
Si3 0.0212(5) 0.0272(5) 0.0195(5) -0.0011(4) 0.0041(4) -0.0020(4)
N1 0.0156(14) 0.0259(16) 0.0174(14) 0.0013(12) 0.0014(11) -0.0007(12)
N2 0.0201(15) 0.0239(16) 0.0189(14) 0.0010(12) 0.0057(11) -0.0035(12)
N3 0.0203(15) 0.0253(16) 0.0177(14) -0.0009(12) 0.0044(11) 0.0018(12)
C1 0.0179(17) 0.0287(19) 0.0203(17) 0.0016(14) 0.0058(14) 0.0015(14)
C2 0.0166(17) 0.031(2) 0.0237(18) 0.0064(15) -0.0002(14) 0.0005(15)
C3 0.0202(17) 0.0264(19) 0.0207(17) 0.0021(14) 0.0057(14) -0.0026(14)
C4 0.031(2) 0.033(2) 0.0274(19) -0.0066(17) 0.0072(16) -0.0012(17)
C5 0.0224(18) 0.029(2) 0.0273(19) 0.0022(16) 0.0063(15) 0.0029(15)
C6 0.0169(17) 0.030(2) 0.0167(16) 0.0016(14) 0.0034(13) 0.0003(14)
C7 0.0234(19) 0.029(2) 0.030(2) 0.0030(16) 0.0078(15) 0.0015(16)
C8 0.026(2) 0.047(3) 0.036(2) 0.014(2) 0.0059(17) 0.0103(19)
C9 0.0178(19) 0.062(3) 0.029(2) 0.009(2) 0.0003(16) 0.0039(19)
C10 0.026(2) 0.047(3) 0.029(2) -0.0031(18) -0.0002(16) -0.0059(18)
C11 0.0234(19) 0.030(2) 0.0269(19) -0.0012(16) -0.0005(15) -0.0007(15)
C12 0.030(2) 0.031(2) 0.044(2) -0.0056(19) 0.0085(18) 0.0019(17)
C13 0.030(2) 0.040(2) 0.032(2) 0.0167(18) 0.0026(17) 0.0001(18)
C14 0.0233(18) 0.0203(18) 0.035(2) 0.0073(15) 0.0129(16) 0.0020(14)
C15 0.036(2) 0.067(3) 0.030(2) 0.007(2) 0.0124(19) 0.009(2)
C16 0.051(3) 0.096(5) 0.043(3) 0.028(3) 0.027(3) 0.031(3)
C17 0.046(3) 0.047(3) 0.094(5) 0.028(3) 0.024(3) -0.001(3)
C18 0.040(3) 0.035(3) 0.106(5) -0.002(3) 0.029(3) -0.007(2)
C19 0.029(2) 0.033(2) 0.078(4) -0.014(2) 0.017(2) -0.0052(19)
C20 0.028(2) 0.057(3) 0.0203(18) 0.0007(19) 0.0043(16) -0.006(2)
C21 0.032(2) 0.028(2) 0.043(2) -0.0057(18) 0.0114(18) -0.0017(17)
C22 0.0218(18) 0.0221(18) 0.0213(17) -0.0023(14) 0.0036(14) 0.0017(14)
C23 0.030(2) 0.031(2) 0.0236(18) 0.0007(16) 0.0062(16) 0.0009(16)
C24 0.036(2) 0.048(3) 0.029(2) -0.0053(19) 0.0151(18) -0.002(2)
C25 0.023(2) 0.039(2) 0.051(3) -0.016(2) 0.0112(19) -0.0004(18)
C26 0.022(2) 0.036(2) 0.051(3) 0.002(2) 0.0020(18) 0.0080(17)
C27 0.031(2) 0.034(2) 0.033(2) 0.0080(18) 0.0059(17) 0.0060(17)

loop_
_atom_type_symbol
_atom_type_description
_atom_type_scat_dispersion_real
_atom_type_scat_dispersion_imag
_atom_type_scat_source
C C 0.0181 0.0091 'International Tables Vol C Tables 4.2.6.8 and 6.1.1.4'
H H 0.0000 0.0000 'International Tables Vol C Tables 4.2.6.8 and 6.1.1.4'
Cl Cl 0.3639 0.7018 'International Tables Vol C Tables 4.2.6.8 and 6.1.1.4'
N N 0.0311 0.0180 'International Tables Vol C Tables 4.2.6.8 and 6.1.1.4'
P P 0.2955 0.4335 'International Tables Vol C Tables 4.2.6.8 and 6.1.1.4'
Si Si 0.2541 0.3302 'International Tables Vol C Tables 4.2.6.8 and 6.1.1.4'
Zr Zr -0.1862 2.2449 'International Tables Vol C Tables 4.2.6.8 and 6.1.1.4'

loop_
_exptl_crystal_face_index_h
_exptl_crystal_face_index_k
_exptl_crystal_face_index_l
_exptl_crystal_face_perp_dist
_exptl_oxdiff_crystal_face_indexfrac_h
_exptl_oxdiff_crystal_face_indexfrac_k
_exptl_oxdiff_crystal_face_indexfrac_l
_exptl_oxdiff_crystal_face_x
_exptl_oxdiff_crystal_face_y
_exptl_oxdiff_crystal_face_z
4 7 4 0.0305 3.9986 6.9995 4.0007 -0.8596 -0.1948 -0.5246
5 3 -9 0.0445 4.9994 2.9900 -9.0139 -0.8328 0.5912 0.1170
-4 5 10 0.0361 -3.9963 5.0102 9.9923 0.4950 -0.4667 -0.7547
1 10 5 0.0312 1.0052 10.0048 4.9724 -0.4141 -0.1035 -0.8873
0 4 -13 0.0455 -0.0033 3.9836 -13.0055 0.0423 1.0311 -0.0399
-1 -4 13 0.0388 -0.9993 -4.0033 12.9994 0.1301 -1.0052 0.0089
-2 9 9 0.0354 -2.0009 8.9941 9.0031 0.0840 -0.3389 -0.9913
-1 -2 13 0.0525 -0.9996 -2.0038 12.9999 0.0909 -0.9502 -0.1534
1 9 -8 0.0350 0.9987 9.0007 -7.9980 -0.2739 0.7881 -0.5234
-5 -1 -1 0.0444 -4.9992 -1.0024 -0.9988 0.8860 0.1729 -0.0601
-4 9 4 0.0372 -4.0006 8.9943 4.0037 0.4729 0.0673 -0.9476
4 -9 -4 0.0372 4.0006 -8.9943 -4.0037 -0.4729 -0.0673 0.9476
2 -9 -9 0.0354 2.0009 -8.9941 -9.0031 -0.0840 0.3389 0.9913

loop_
_geom_angle_atom_site_label_1
_geom_angle_atom_site_label_2
_geom_angle_atom_site_label_3
_geom_angle
Cl Zr P1 177.99(3)
N1 Zr Cl 102.36(8)
N1 Zr P1 76.18(8)
N2 Zr Cl 103.56(8)
N2 Zr P1 76.00(8)
N2 Zr N1 115.41(12)
N2 Zr N3 113.36(11)
N3 Zr Cl 105.78(9)
N3 Zr P1 76.15(8)
N3 Zr N1 114.52(12)
C1 P1 Zr 109.72(12)
C1 P1 C2 109.49(18)
C1 P1 C3 109.40(17)
C2 P1 Zr 109.51(12)
C3 P1 Zr 109.12(12)
C3 P1 C2 109.59(17)
N1 Si1 C1 105.76(15)
N1 Si1 C4 111.31(17)
N1 Si1 C5 110.90(16)
C4 Si1 C1 110.12(18)
C4 Si1 C5 108.40(19)
C5 Si1 C1 110.35(18)
N2 Si2 C2 105.05(16)
N2 Si2 C12 111.58(17)
N2 Si2 C13 110.70(18)
C12 Si2 C2 110.45(19)
C13 Si2 C2 111.04(18)
C13 Si2 C12 108.0(2)
N3 Si3 C3 104.93(16)
N3 Si3 C20 110.85(17)
N3 Si3 C21 111.15(18)
C20 Si3 C3 110.94(19)
C21 Si3 C3 110.90(18)
C21 Si3 C20 108.1(2)
Si1 N1 Zr 132.61(16)
C6 N1 Zr 112.1(2)
C6 N1 Si1 114.5(2)
Si2 N2 Zr 132.68(16)
C14 N2 Zr 112.2(2)
C14 N2 Si2 114.8(2)
Si3 N3 Zr 133.12(17)
C22 N3 Zr 110.1(2)
C22 N3 Si3 115.6(2)
P1 C1 Si1 106.84(18)
P1 C1 H1A 110.4
P1 C1 H1B 110.4
Si1 C1 H1A 110.4
Si1 C1 H1B 110.4
H1A C1 H1B 108.6
P1 C2 Si2 106.28(18)
P1 C2 H2A 110.5
P1 C2 H2B 110.5
Si2 C2 H2A 110.5
Si2 C2 H2B 110.5
H2A C2 H2B 108.7
P1 C3 Si3 107.09(18)
P1 C3 H3A 110.3
P1 C3 H3B 110.3
Si3 C3 H3A 110.3
Si3 C3 H3B 110.3
H3A C3 H3B 108.6
Si1 C4 H4A 109.5
Si1 C4 H4B 109.5
Si1 C4 H4C 109.5
H4A C4 H4B 109.5
H4A C4 H4C 109.5
H4B C4 H4C 109.5
Si1 C5 H5A 109.5
Si1 C5 H5B 109.5
Si1 C5 H5C 109.5
H5A C5 H5B 109.5
H5A C5 H5C 109.5
H5B C5 H5C 109.5
C7 C6 N1 120.8(3)
C11 C6 N1 120.6(3)
C11 C6 C7 118.5(3)
C6 C7 H7 119.7
C8 C7 C6 120.6(4)
C8 C7 H7 119.7
C7 C8 H8 120.0
C9 C8 C7 120.1(4)
C9 C8 H8 120.0
C8 C9 H9 120.0
C10 C9 C8 119.9(4)
C10 C9 H9 120.0
C9 C10 H10 120.0
C9 C10 C11 120.0(4)
C11 C10 H10 120.0
C6 C11 C10 120.8(4)
C6 C11 H11 119.6
C10 C11 H11 119.6
Si2 C12 H12A 109.5
Si2 C12 H12B 109.5
Si2 C12 H12C 109.5
H12A C12 H12B 109.5
H12A C12 H12C 109.5
H12B C12 H12C 109.5
Si2 C13 H13A 109.5
Si2 C13 H13B 109.5
Si2 C13 H13C 109.5
H13A C13 H13B 109.5
H13A C13 H13C 109.5
H13B C13 H13C 109.5
C15 C14 N2 121.9(4)
C15 C14 C19 119.1(4)
C19 C14 N2 119.1(4)
C14 C15 H15 120.7
C14 C15 C16 118.5(5)
C16 C15 H15 120.7
C15 C16 H16 120.4
C17 C16 C15 119.3(5)
C17 C16 H16 120.4
C16 C17 H17 119.0
C18 C17 C16 122.0(5)
C18 C17 H17 119.0
C17 C18 H18 120.5
C17 C18 C19 119.0(6)
C19 C18 H18 120.5
C14 C19 H19 119.0
C18 C19 C14 122.0(5)
C18 C19 H19 119.0
Si3 C20 H20A 109.5
Si3 C20 H20B 109.5
Si3 C20 H20C 109.5
H20A C20 H20B 109.5
H20A C20 H20C 109.5
H20B C20 H20C 109.5
Si3 C21 H21A 109.5
Si3 C21 H21B 109.5
Si3 C21 H21C 109.5
H21A C21 H21B 109.5
H21A C21 H21C 109.5
H21B C21 H21C 109.5
C23 C22 N3 121.0(3)
C27 C22 N3 121.1(3)
C27 C22 C23 117.9(4)
C22 C23 H23 119.6
C24 C23 C22 120.9(4)
C24 C23 H23 119.6
C23 C24 H24 119.9
C25 C24 C23 120.2(4)
C25 C24 H24 119.9
C24 C25 H25 119.9
C26 C25 C24 120.3(4)
C26 C25 H25 119.9
C25 C26 H26 120.1
C25 C26 C27 119.9(4)
C27 C26 H26 120.1
C22 C27 C26 120.9(4)
C22 C27 H27 119.6
C26 C27 H27 119.6

loop_
_geom_bond_atom_site_label_1
_geom_bond_atom_site_label_2
_geom_bond_distance
Zr Cl 2.4346(9)
Zr P1 2.7174(9)
Zr N1 2.103(3)
Zr N2 2.097(3)
Zr N3 2.098(3)
P1 C1 1.814(4)
P1 C2 1.821(4)
P1 C3 1.817(4)
Si1 N1 1.743(3)
Si1 C1 1.880(4)
Si1 C4 1.855(4)
Si1 C5 1.867(4)
Si2 N2 1.740(3)
Si2 C2 1.880(4)
Si2 C12 1.866(4)
Si2 C13 1.859(4)
Si3 N3 1.740(3)
Si3 C3 1.882(4)
Si3 C20 1.872(4)
Si3 C21 1.856(4)
N1 C6 1.441(4)
N2 C14 1.439(5)
N3 C22 1.435(5)
C1 H1A 0.9900
C1 H1B 0.9900
C2 H2A 0.9900
C2 H2B 0.9900
C3 H3A 0.9900
C3 H3B 0.9900
C4 H4A 0.9800
C4 H4B 0.9800
C4 H4C 0.9800
C5 H5A 0.9800
C5 H5B 0.9800
C5 H5C 0.9800
C6 C7 1.399(5)
C6 C11 1.392(5)
C7 H7 0.9500
C7 C8 1.390(6)
C8 H8 0.9500
C8 C9 1.388(7)
C9 H9 0.9500
C9 C10 1.382(6)
C10 H10 0.9500
C10 C11 1.396(5)
C11 H11 0.9500
C12 H12A 0.9800
C12 H12B 0.9800
C12 H12C 0.9800
C13 H13A 0.9800
C13 H13B 0.9800
C13 H13C 0.9800
C14 C15 1.374(6)
C14 C19 1.398(6)
C15 H15 0.9500
C15 C16 1.450(8)
C16 H16 0.9500
C16 C17 1.366(9)
C17 H17 0.9500
C17 C18 1.354(9)
C18 H18 0.9500
C18 C19 1.377(7)
C19 H19 0.9500
C20 H20A 0.9800
C20 H20B 0.9800
C20 H20C 0.9800
C21 H21A 0.9800
C21 H21B 0.9800
C21 H21C 0.9800
C22 C23 1.395(5)
C22 C27 1.392(5)
C23 H23 0.9500
C23 C24 1.384(6)
C24 H24 0.9500
C24 C25 1.374(7)
C25 H25 0.9500
C25 C26 1.368(7)
C26 H26 0.9500
C26 C27 1.396(6)
C27 H27 0.9500

loop_
_geom_torsion_atom_site_label_1
_geom_torsion_atom_site_label_2
_geom_torsion_atom_site_label_3
_geom_torsion_atom_site_label_4
_geom_torsion
Zr P1 C1 Si1 -28.6(2)
Zr P1 C2 Si2 -29.5(2)
Zr P1 C3 Si3 -29.51(19)
Zr N1 C6 C7 -80.2(4)
Zr N1 C6 C11 99.0(3)
Zr N2 C14 C15 93.5(4)
Zr N2 C14 C19 -84.7(4)
Zr N3 C22 C23 -81.9(4)
Zr N3 C22 C27 96.1(4)
Si1 N1 C6 C7 90.8(4)
Si1 N1 C6 C11 -90.0(4)
Si2 N2 C14 C15 -92.4(4)
Si2 N2 C14 C19 89.5(4)
Si3 N3 C22 C23 87.8(4)
Si3 N3 C22 C27 -94.2(4)
N1 Si1 C1 P1 30.1(2)
N1 C6 C7 C8 178.6(3)
N1 C6 C11 C10 -178.7(4)
N2 Si2 C2 P1 32.8(2)
N2 C14 C15 C16 -180.0(4)
N2 C14 C19 C18 178.2(4)
N3 Si3 C3 P1 31.3(2)
N3 C22 C23 C24 177.6(4)
N3 C22 C27 C26 -177.9(4)
C1 P1 C2 Si2 90.8(2)
C1 P1 C3 Si3 -149.55(17)
C1 Si1 N1 Zr -22.0(3)
C1 Si1 N1 C6 169.3(3)
C2 P1 C1 Si1 -148.79(18)
C2 P1 C3 Si3 90.4(2)
C2 Si2 N2 Zr -26.9(3)
C2 Si2 N2 C14 160.4(3)
C3 P1 C1 Si1 91.1(2)
C3 P1 C2 Si2 -149.20(18)
C3 Si3 N3 Zr -23.3(3)
C3 Si3 N3 C22 170.1(3)
C4 Si1 N1 Zr -141.6(2)
C4 Si1 N1 C6 49.7(3)
C4 Si1 C1 P1 150.49(19)
C5 Si1 N1 Zr 97.6(2)
C5 Si1 N1 C6 -71.1(3)
C5 Si1 C1 P1 -89.9(2)
C6 C7 C8 C9 0.6(6)
C7 C6 C11 C10 0.5(6)
C7 C8 C9 C10 -0.6(6)
C8 C9 C10 C11 0.5(6)
C9 C10 C11 C6 -0.5(6)
C11 C6 C7 C8 -0.6(6)
C12 Si2 N2 Zr 92.8(3)
C12 Si2 N2 C14 -79.9(3)
C12 Si2 C2 P1 -87.6(2)
C13 Si2 N2 Zr -146.9(2)
C13 Si2 N2 C14 40.5(3)
C13 Si2 C2 P1 152.6(2)
C14 C15 C16 C17 0.8(7)
C15 C14 C19 C18 0.0(7)
C15 C16 C17 C18 2.0(9)
C16 C17 C18 C19 -3.8(9)
C17 C18 C19 C14 2.8(8)
C19 C14 C15 C16 -1.8(7)
C20 Si3 N3 Zr 96.5(3)
C20 Si3 N3 C22 -70.1(3)
C20 Si3 C3 P1 -88.4(2)
C21 Si3 N3 Zr -143.2(2)
C21 Si3 N3 C22 50.2(3)
C21 Si3 C3 P1 151.41(19)
C22 C23 C24 C25 0.3(7)
C23 C22 C27 C26 0.2(6)
C23 C24 C25 C26 0.1(7)
C24 C25 C26 C27 -0.3(7)
C25 C26 C27 C22 0.2(7)
C27 C22 C23 C24 -0.4(6)
